data_2233357
loop_
_publ_author_name
'Peng, Zhi-Yun'
'Liu, Xiao-Yang'
'Yang, Ye-Ling'
'Xiang, Kai-Shuang'
'Xiao, Zhu-Ping'

_publ_section_title
;
 7-Methoxy-3-(4-methoxyphenyl)chroman-4-one
;
_journal_coeditor_code AA2036
_journal_issue 2
_journal_name_full 'Acta Crystallographica Section E'
_journal_page_first o250
_journal_paper_doi 10.1107/S1600536811055048
_journal_volume 68
_journal_year 2012
_chemical_formula_iupac 'C17 H16 O4'
_chemical_formula_moiety 'C17 H16 O4'
_chemical_formula_sum 'C17 H16 O4'
_chemical_formula_weight 284.30
_chemical_name_systematic
;
7-Methoxy-3-(4-methoxyphenyl)chroman-4-one
;
_space_group_IT_number 19
_symmetry_cell_setting orthorhombic
_symmetry_space_group_name_Hall 'P 2ac 2ab'
_symmetry_space_group_name_H-M 'P 21 21 21'
_atom_sites_solution_hydrogens geom
_atom_sites_solution_primary direct
_atom_sites_solution_secondary difmap
_audit_creation_method SHELXL-97
_cell_angle_alpha 90.00
_cell_angle_beta 90.00
_cell_angle_gamma 90.00
_cell_formula_units_Z 8
_cell_length_a 10.601(2)
_cell_length_b 15.762(4)
_cell_length_c 16.793(4)
_cell_measurement_reflns_used 3901
_cell_measurement_temperature 296(2)
_cell_measurement_theta_max 25.98
_cell_measurement_theta_min 2.54
_cell_volume 2806.0(11)
_computing_cell_refinement 'SAINT (Bruker, 2007)'
_computing_data_collection 'SMART (Bruker, 2007)'
_computing_data_reduction 'SAINT (Bruker, 2007)'
_computing_molecular_graphics 'SHELXTL (Sheldrick, 2008)'
_computing_publication_material 'SHELXTL (Sheldrick, 2008)'
_computing_structure_refinement 'SHELXL97 (Sheldrick, 2008)'
_computing_structure_solution 'SHELXS97 (Sheldrick, 2008)'
_diffrn_ambient_temperature 296(2)
_diffrn_measured_fraction_theta_full 0.992
_diffrn_measured_fraction_theta_max 0.992
_diffrn_measurement_device_type 'Bruker SMART APEX CCD'
_diffrn_measurement_method '\f and \w scan'
_diffrn_radiation_monochromator graphite
_diffrn_radiation_source 'fine-focus sealed tube'
_diffrn_radiation_type MoK\a
_diffrn_radiation_wavelength 0.71073
_diffrn_reflns_av_R_equivalents 0.0340
_diffrn_reflns_av_sigmaI/netI 0.0500
_diffrn_reflns_limit_h_max 13
_diffrn_reflns_limit_h_min -12
_diffrn_reflns_limit_k_max 19
_diffrn_reflns_limit_k_min -19
_diffrn_reflns_limit_l_max 21
_diffrn_reflns_limit_l_min -14
_diffrn_reflns_number 14633
_diffrn_reflns_theta_full 26.50
_diffrn_reflns_theta_max 26.50
_diffrn_reflns_theta_min 2.27
_diffrn_standards_decay_% 0
_diffrn_standards_interval_count 0
_diffrn_standards_interval_time 0
_diffrn_standards_number 0
_exptl_absorpt_coefficient_mu 0.096
_exptl_absorpt_correction_T_max 0.9905
_exptl_absorpt_correction_T_min 0.9811
_exptl_absorpt_correction_type multi-scan
_exptl_absorpt_process_details '(SADABS; Sheldrick, 1996)'
_exptl_crystal_colour colorless
_exptl_crystal_density_diffrn 1.346
_exptl_crystal_density_method 'not measured'
_exptl_crystal_description block
_exptl_crystal_F_000 1200
_exptl_crystal_size_max 0.20
_exptl_crystal_size_mid 0.20
_exptl_crystal_size_min 0.10
_refine_diff_density_max 0.409
_refine_diff_density_min -0.164
_refine_ls_extinction_method none
_refine_ls_goodness_of_fit_ref 1.027
_refine_ls_hydrogen_treatment constr
_refine_ls_matrix_type full
_refine_ls_number_parameters 383
_refine_ls_number_reflns 5752
_refine_ls_number_restraints 0
_refine_ls_restrained_S_all 1.027
_refine_ls_R_factor_all 0.0896
_refine_ls_R_factor_gt 0.0525
_refine_ls_shift/su_max 0.000
_refine_ls_shift/su_mean 0.000
_refine_ls_structure_factor_coef Fsqd
_refine_ls_weighting_details 'calc w=1/[\s^2^(Fo^2^)+(0.0682P)^2^+0.1397P] where P=(Fo^2^+2Fc^2^)/3'
_refine_ls_weighting_scheme calc
_refine_ls_wR_factor_gt 0.1265
_refine_ls_wR_factor_ref 0.1412
_reflns_number_gt 3699
_reflns_number_total 5752
_reflns_threshold_expression I>2sigma(I)
_cod_data_source_file aa2036.cif
_cod_data_source_block I
_cod_original_cell_volume 2805.9(11)
_cod_database_code 2233357
_cod_database_fobs_code 2233357

loop_
_symmetry_equiv_pos_as_xyz
'x, y, z'
'-x+1/2, -y, z+1/2'
'-x, y+1/2, -z+1/2'
'x+1/2, -y+1/2, -z'

loop_
_atom_site_type_symbol
_atom_site_label
_atom_site_fract_x
_atom_site_fract_y
_atom_site_fract_z
_atom_site_U_iso_or_equiv
_atom_site_adp_type
_atom_site_calc_flag
_atom_site_refinement_flags
_atom_site_occupancy
_atom_site_symmetry_multiplicity
C C1 0.5166(3) 0.7672(2) 0.2776(2) 0.0665(10) Uani d . 1 1
H H1A 0.5125 0.7484 0.2226 0.080 Uiso calc R 1 1
H H1B 0.5336 0.7178 0.3103 0.080 Uiso calc R 1 1
C C2 0.6228(3) 0.8276(2) 0.2860(2) 0.0613(9) Uani d . 1 1
H H2 0.6243 0.8451 0.3420 0.074 Uiso calc R 1 1
C C3 0.5957(3) 0.90714(18) 0.2376(2) 0.0508(8) Uani d . 1 1
C C4 0.4627(3) 0.93083(18) 0.23531(18) 0.0456(7) Uani d . 1 1
C C5 0.4228(3) 1.00835(18) 0.20398(19) 0.0536(8) Uani d . 1 1
H H5 0.4821 1.0445 0.1812 0.064 Uiso calc R 1 1
C C6 0.2990(3) 1.03259(19) 0.20583(19) 0.0557(8) Uani d . 1 1
H H6 0.2750 1.0847 0.1848 0.067 Uiso calc R 1 1
C C7 0.2092(3) 0.97925(19) 0.23918(18) 0.0491(7) Uani d . 1 1
C C8 0.2442(3) 0.90182(19) 0.27018(19) 0.0515(8) Uani d . 1 1
H H8 0.1842 0.8660 0.2925 0.062 Uiso calc R 1 1
C C9 0.3703(3) 0.87803(18) 0.26759(18) 0.0458(7) Uani d . 1 1
C C10 0.7500(3) 0.78672(18) 0.2689(2) 0.0544(8) Uani d . 1 1
C C11 0.7875(3) 0.75939(19) 0.1948(2) 0.0568(8) Uani d . 1 1
H H11 0.7347 0.7685 0.1513 0.068 Uiso calc R 1 1
C C12 0.9017(3) 0.71863(19) 0.1831(2) 0.0584(8) Uani d . 1 1
H H12 0.9246 0.6999 0.1326 0.070 Uiso calc R 1 1
C C13 0.9818(3) 0.70588(19) 0.2476(2) 0.0554(9) Uani d . 1 1
C C14 0.9440(3) 0.73214(19) 0.3223(2) 0.0568(8) Uani d . 1 1
H H14 0.9961 0.7232 0.3661 0.068 Uiso calc R 1 1
C C15 0.8298(3) 0.7713(2) 0.33210(19) 0.0556(8) Uani d . 1 1
H H15 0.8053 0.7880 0.3829 0.067 Uiso calc R 1 1
C C16 -0.0074(3) 0.9543(2) 0.2701(2) 0.0706(10) Uani d . 1 1
H H16A -0.0069 0.9000 0.2441 0.106 Uiso calc R 1 1
H H16B -0.0882 0.9807 0.2628 0.106 Uiso calc R 1 1
H H16C 0.0084 0.9468 0.3259 0.106 Uiso calc R 1 1
C C17 1.1718(3) 0.6448(3) 0.2977(3) 0.0954(14) Uani d . 1 1
H H17A 1.1985 0.6952 0.3249 0.143 Uiso calc R 1 1
H H17B 1.2444 0.6142 0.2792 0.143 Uiso calc R 1 1
H H17C 1.1243 0.6097 0.3335 0.143 Uiso calc R 1 1
C C18 0.1377(3) 0.5956(2) 1.0117(3) 0.0792(12) Uani d . 1 1
H H18A 0.1493 0.6508 1.0362 0.095 Uiso calc R 1 1
H H18B 0.1475 0.6027 0.9547 0.095 Uiso calc R 1 1
C C19 0.2374(3) 0.5387(2) 1.0404(3) 0.0736(11) Uani d . 1 1
H H19 0.2248 0.5342 1.0980 0.088 Uiso calc R 1 1
C C20 0.2169(3) 0.45049(19) 1.0078(2) 0.0563(8) Uani d . 1 1
C C21 0.0856(3) 0.42614(17) 0.99789(17) 0.0421(7) Uani d . 1 1
C C22 0.0498(3) 0.34237(18) 0.98230(19) 0.0518(8) Uani d . 1 1
H H22 0.1118 0.3023 0.9711 0.062 Uiso calc R 1 1
C C23 -0.0736(3) 0.31797(17) 0.9831(2) 0.0525(8) Uani d . 1 1
H H23 -0.0951 0.2618 0.9730 0.063 Uiso calc R 1 1
C C24 -0.1670(3) 0.37726(17) 0.99896(17) 0.0440(7) Uani d . 1 1
C C25 -0.1365(3) 0.46103(17) 1.01252(18) 0.0461(7) Uani d . 1 1
H H25 -0.1994 0.5010 1.0218 0.055 Uiso calc R 1 1
C C26 -0.0111(3) 0.48479(16) 1.01209(17) 0.0450(7) Uani d . 1 1
C C27 0.3690(3) 0.5740(2) 1.0297(2) 0.0600(9) Uani d . 1 1
C C28 0.4459(3) 0.58703(19) 1.0935(2) 0.0600(9) Uani d . 1 1
H H28 0.4169 0.5732 1.1442 0.072 Uiso calc R 1 1
C C29 0.5642(3) 0.6198(2) 1.0852(2) 0.0539(8) Uani d . 1 1
H H29 0.6145 0.6277 1.1299 0.065 Uiso calc R 1 1
C C30 0.6100(3) 0.64138(16) 1.01120(18) 0.0449(7) Uani d . 1 1
C C31 0.5366(3) 0.6276(2) 0.9448(2) 0.0580(8) Uani d . 1 1
H H31 0.5664 0.6409 0.8942 0.070 Uiso calc R 1 1
C C32 0.4158(3) 0.5929(2) 0.9551(2) 0.0674(10) Uani d . 1 1
H H32 0.3661 0.5824 0.9106 0.081 Uiso calc R 1 1
C C33 -0.3882(3) 0.4047(2) 1.0076(3) 0.0741(11) Uani d . 1 1
H H33A -0.3813 0.4334 1.0579 0.111 Uiso calc R 1 1
H H33B -0.4667 0.3744 1.0054 0.111 Uiso calc R 1 1
H H33C -0.3854 0.4456 0.9652 0.111 Uiso calc R 1 1
C C34 0.7894(3) 0.6869(2) 0.9356(2) 0.0702(10) Uani d . 1 1
H H34A 0.7964 0.6330 0.9092 0.105 Uiso calc R 1 1
H H34B 0.8720 0.7102 0.9438 0.105 Uiso calc R 1 1
H H34C 0.7407 0.7249 0.9032 0.105 Uiso calc R 1 1
O O1 0.39795(19) 0.80063(12) 0.29927(15) 0.0646(7) Uani d . 1 1
O O2 0.6782(2) 0.95173(15) 0.21016(18) 0.0815(8) Uani d . 1 1
O O3 0.0888(2) 1.00702(14) 0.23637(15) 0.0665(6) Uani d . 1 1
O O4 1.0946(2) 0.66753(16) 0.23146(17) 0.0768(7) Uani d . 1 1
O O5 0.01306(19) 0.56791(13) 1.02714(16) 0.0678(7) Uani d . 1 1
O O6 0.3028(2) 0.39876(14) 1.00363(17) 0.0798(8) Uani d . 1 1
O O7 -0.28651(18) 0.34673(12) 0.99912(14) 0.0607(6) Uani d . 1 1
O O8 0.72870(19) 0.67584(14) 1.01015(13) 0.0604(6) Uani d . 1 1

loop_
_atom_site_aniso_label
_atom_site_aniso_U_11
_atom_site_aniso_U_22
_atom_site_aniso_U_33
_atom_site_aniso_U_12
_atom_site_aniso_U_13
_atom_site_aniso_U_23
C1 0.049(2) 0.0531(18) 0.098(3) 0.0031(16) 0.010(2) 0.0168(18)
C2 0.053(2) 0.0519(17) 0.079(2) 0.0071(16) -0.0011(18) 0.0017(17)
C3 0.0434(19) 0.0398(15) 0.069(2) -0.0033(14) 0.0028(16) -0.0044(14)
C4 0.0432(19) 0.0422(15) 0.0514(18) -0.0008(13) -0.0010(14) -0.0022(13)
C5 0.0491(19) 0.0462(16) 0.065(2) -0.0066(15) 0.0050(16) 0.0071(15)
C6 0.054(2) 0.0427(16) 0.071(2) 0.0057(15) 0.0004(17) 0.0035(15)
C7 0.0407(18) 0.0502(18) 0.0564(18) 0.0023(14) -0.0006(15) -0.0048(14)
C8 0.0416(18) 0.0538(18) 0.0592(19) -0.0020(14) 0.0056(15) 0.0022(15)
C9 0.0477(19) 0.0412(15) 0.0484(17) -0.0004(13) 0.0015(14) 0.0009(13)
C10 0.0461(19) 0.0424(16) 0.075(2) -0.0022(14) 0.0049(17) 0.0001(16)
C11 0.054(2) 0.0546(18) 0.062(2) -0.0024(16) -0.0137(18) 0.0050(16)
C12 0.067(2) 0.0531(17) 0.055(2) -0.0020(17) 0.0034(18) -0.0044(15)
C13 0.0430(19) 0.0464(17) 0.077(3) -0.0015(15) 0.0007(17) 0.0008(16)
C14 0.055(2) 0.0577(18) 0.058(2) 0.0026(16) -0.0096(17) 0.0028(16)
C15 0.057(2) 0.0580(18) 0.0517(19) 0.0033(16) 0.0005(17) -0.0013(15)
C16 0.0416(19) 0.075(2) 0.095(3) 0.0097(18) 0.010(2) -0.004(2)
C17 0.055(2) 0.081(3) 0.150(4) 0.017(2) -0.024(3) 0.009(3)
C18 0.044(2) 0.0441(17) 0.149(4) -0.0088(15) 0.001(2) -0.013(2)
C19 0.046(2) 0.057(2) 0.118(3) -0.0070(17) 0.000(2) -0.009(2)
C20 0.0426(19) 0.0464(16) 0.080(2) 0.0013(15) -0.0040(18) 0.0017(16)
C21 0.0363(16) 0.0410(14) 0.0489(17) 0.0024(12) -0.0016(14) 0.0010(12)
C22 0.0475(19) 0.0409(16) 0.067(2) 0.0088(14) -0.0038(16) -0.0035(14)
C23 0.0496(19) 0.0340(14) 0.074(2) -0.0020(13) -0.0088(17) -0.0042(14)
C24 0.0354(16) 0.0421(14) 0.0545(18) -0.0003(12) -0.0093(14) 0.0032(14)
C25 0.0409(17) 0.0384(14) 0.0590(19) 0.0038(12) -0.0020(14) -0.0049(13)
C26 0.0454(18) 0.0374(14) 0.0521(18) 0.0012(13) -0.0018(14) -0.0023(13)
C27 0.045(2) 0.0467(18) 0.088(3) -0.0048(15) 0.0068(19) -0.0004(18)
C28 0.056(2) 0.055(2) 0.069(2) -0.0074(17) 0.0047(18) -0.0027(16)
C29 0.0466(19) 0.0557(18) 0.059(2) -0.0058(15) 0.0018(16) -0.0064(15)
C30 0.0397(17) 0.0380(14) 0.057(2) -0.0044(12) 0.0017(15) -0.0064(14)
C31 0.055(2) 0.064(2) 0.055(2) -0.0058(17) -0.0069(17) 0.0038(16)
C32 0.049(2) 0.078(2) 0.076(3) 0.0067(19) -0.023(2) -0.014(2)
C33 0.0402(19) 0.061(2) 0.121(3) -0.0022(16) 0.005(2) 0.002(2)
C34 0.060(2) 0.069(2) 0.082(3) -0.0110(19) 0.023(2) -0.0022(18)
O1 0.0452(13) 0.0520(12) 0.0967(18) 0.0035(10) 0.0122(12) 0.0219(12)
O2 0.0483(14) 0.0606(14) 0.136(2) -0.0077(12) 0.0038(15) 0.0222(15)
O3 0.0434(13) 0.0552(12) 0.1010(18) 0.0060(11) 0.0061(13) 0.0001(12)
O4 0.0524(14) 0.0700(15) 0.108(2) 0.0136(13) 0.0108(15) 0.0035(14)
O5 0.0392(13) 0.0409(11) 0.123(2) -0.0001(9) 0.0027(13) -0.0177(12)
O6 0.0435(14) 0.0604(14) 0.135(2) 0.0086(11) -0.0034(16) 0.0031(15)
O7 0.0391(12) 0.0472(11) 0.0958(17) -0.0052(10) -0.0051(12) -0.0040(11)
O8 0.0471(13) 0.0733(13) 0.0607(14) -0.0151(11) 0.0063(11) -0.0113(11)

loop_
_atom_type_symbol
_atom_type_description
_atom_type_scat_dispersion_real
_atom_type_scat_dispersion_imag
_atom_type_scat_source
C C 0.0033 0.0016 'International Tables Vol C Tables 4.2.6.8 and 6.1.1.4'
H H 0.0000 0.0000 'International Tables Vol C Tables 4.2.6.8 and 6.1.1.4'
O O 0.0106 0.0060 'International Tables Vol C Tables 4.2.6.8 and 6.1.1.4'

loop_
_geom_angle_atom_site_label_1
_geom_angle_atom_site_label_2
_geom_angle_atom_site_label_3
_geom_angle
O1 C1 C2 114.3(3)
O1 C1 H1A 108.7
C2 C1 H1A 108.7
O1 C1 H1B 108.7
C2 C1 H1B 108.7
H1A C1 H1B 107.6
C1 C2 C3 109.6(3)
C1 C2 C10 112.5(3)
C3 C2 C10 114.5(3)
C1 C2 H2 106.6
C3 C2 H2 106.6
C10 C2 H2 106.6
O2 C3 C4 122.6(3)
O2 C3 C2 123.0(3)
C4 C3 C2 114.0(3)
C9 C4 C5 117.1(3)
C9 C4 C3 121.0(3)
C5 C4 C3 121.8(3)
C6 C5 C4 121.8(3)
C6 C5 H5 119.1
C4 C5 H5 119.1
C5 C6 C7 119.9(3)
C5 C6 H6 120.1
C7 C6 H6 120.1
O3 C7 C8 123.7(3)
O3 C7 C6 116.0(3)
C8 C7 C6 120.3(3)
C7 C8 C9 119.1(3)
C7 C8 H8 120.4
C9 C8 H8 120.4
O1 C9 C8 115.9(3)
O1 C9 C4 122.4(3)
C8 C9 C4 121.8(3)
C11 C10 C15 117.7(3)
C11 C10 C2 124.0(3)
C15 C10 C2 118.3(3)
C10 C11 C12 121.7(3)
C10 C11 H11 119.2
C12 C11 H11 119.2
C11 C12 C13 119.4(3)
C11 C12 H12 120.3
C13 C12 H12 120.3
O4 C13 C14 124.5(3)
O4 C13 C12 116.3(3)
C14 C13 C12 119.1(3)
C15 C14 C13 120.1(3)
C15 C14 H14 120.0
C13 C14 H14 120.0
C14 C15 C10 122.0(3)
C14 C15 H15 119.0
C10 C15 H15 119.0
O3 C16 H16A 109.5
O3 C16 H16B 109.5
H16A C16 H16B 109.5
O3 C16 H16C 109.5
H16A C16 H16C 109.5
H16B C16 H16C 109.5
O4 C17 H17A 109.5
O4 C17 H17B 109.5
H17A C17 H17B 109.5
O4 C17 H17C 109.5
H17A C17 H17C 109.5
H17B C17 H17C 109.5
O5 C18 C19 115.1(3)
O5 C18 H18A 108.5
C19 C18 H18A 108.5
O5 C18 H18B 108.5
C19 C18 H18B 108.5
H18A C18 H18B 107.5
C18 C19 C20 109.8(3)
C18 C19 C27 113.7(3)
C20 C19 C27 115.4(3)
C18 C19 H19 105.7
C20 C19 H19 105.7
C27 C19 H19 105.7
O6 C20 C21 122.0(3)
O6 C20 C19 121.8(3)
C21 C20 C19 115.0(3)
C22 C21 C26 117.2(3)
C22 C21 C20 122.0(3)
C26 C21 C20 120.5(2)
C23 C22 C21 121.6(3)
C23 C22 H22 119.2
C21 C22 H22 119.2
C22 C23 C24 119.8(3)
C22 C23 H23 120.1
C24 C23 H23 120.1
O7 C24 C25 124.0(3)
O7 C24 C23 115.4(2)
C25 C24 C23 120.6(3)
C24 C25 C26 119.0(3)
C24 C25 H25 120.5
C26 C25 H25 120.5
O5 C26 C25 116.2(2)
O5 C26 C21 122.0(3)
C25 C26 C21 121.8(2)
C28 C27 C32 117.8(3)
C28 C27 C19 121.0(3)
C32 C27 C19 121.2(4)
C27 C28 C29 121.8(3)
C27 C28 H28 119.1
C29 C28 H28 119.1
C28 C29 C30 120.8(3)
C28 C29 H29 119.6
C30 C29 H29 119.6
O8 C30 C29 115.7(3)
O8 C30 C31 124.8(3)
C29 C30 C31 119.5(3)
C30 C31 C32 118.5(3)
C30 C31 H31 120.8
C32 C31 H31 120.8
C27 C32 C31 121.7(3)
C27 C32 H32 119.2
C31 C32 H32 119.2
O7 C33 H33A 109.5
O7 C33 H33B 109.5
H33A C33 H33B 109.5
O7 C33 H33C 109.5
H33A C33 H33C 109.5
H33B C33 H33C 109.5
O8 C34 H34A 109.5
O8 C34 H34B 109.5
H34A C34 H34B 109.5
O8 C34 H34C 109.5
H34A C34 H34C 109.5
H34B C34 H34C 109.5
C9 O1 C1 115.2(2)
C7 O3 C16 118.1(2)
C13 O4 C17 117.3(3)
C26 O5 C18 116.1(2)
C24 O7 C33 118.8(2)
C30 O8 C34 118.4(2)

loop_
_geom_bond_atom_site_label_1
_geom_bond_atom_site_label_2
_geom_bond_distance
C1 O1 1.411(4)
C1 C2 1.482(4)
C1 H1A 0.9700
C1 H1B 0.9700
C2 C3 1.521(5)
C2 C10 1.523(4)
C2 H2 0.9800
C3 O2 1.213(4)
C3 C4 1.459(4)
C4 C9 1.395(4)
C4 C5 1.396(4)
C5 C6 1.368(4)
C5 H5 0.9300
C6 C7 1.388(4)
C6 H6 0.9300
C7 O3 1.350(3)
C7 C8 1.378(4)
C8 C9 1.389(4)
C8 H8 0.9300
C9 O1 1.363(3)
C10 C11 1.376(5)
C10 C15 1.379(4)
C11 C12 1.384(4)
C11 H11 0.9300
C12 C13 1.391(5)
C12 H12 0.9300
C13 O4 1.366(4)
C13 C14 1.381(5)
C14 C15 1.368(4)
C14 H14 0.9300
C15 H15 0.9300
C16 O3 1.432(4)
C16 H16A 0.9600
C16 H16B 0.9600
C16 H16C 0.9600
C17 O4 1.427(5)
C17 H17A 0.9600
C17 H17B 0.9600
C17 H17C 0.9600
C18 O5 1.415(4)
C18 C19 1.467(5)
C18 H18A 0.9700
C18 H18B 0.9700
C19 C20 1.511(5)
C19 C27 1.512(5)
C19 H19 0.9800
C20 O6 1.224(3)
C20 C21 1.453(4)
C21 C22 1.399(4)
C21 C26 1.401(4)
C22 C23 1.364(4)
C22 H22 0.9300
C23 C24 1.388(4)
C23 H23 0.9300
C24 O7 1.355(3)
C24 C25 1.378(4)
C25 C26 1.381(4)
C25 H25 0.9300
C26 O5 1.359(3)
C27 C28 1.362(5)
C27 C32 1.380(5)
C28 C29 1.364(4)
C28 H28 0.9300
C29 C30 1.376(4)
C29 H29 0.9300
C30 O8 1.370(3)
C30 C31 1.377(4)
C31 C32 1.403(4)
C31 H31 0.9300
C32 H32 0.9300
C33 O7 1.421(4)
C33 H33A 0.9600
C33 H33B 0.9600
C33 H33C 0.9600
C34 O8 1.419(4)
C34 H34A 0.9600
C34 H34B 0.9600
C34 H34C 0.9600

loop_
_geom_hbond_atom_site_label_D
_geom_hbond_atom_site_label_H
_geom_hbond_atom_site_label_A
_geom_hbond_site_symmetry_A
_geom_hbond_distance_DH
_geom_hbond_distance_HA
_geom_hbond_distance_DA
_geom_hbond_angle_DHA
C33 H33B O6 1_455 0.96 2.47 3.278(4) 141.2

loop_
_geom_torsion_atom_site_label_1
_geom_torsion_atom_site_label_2
_geom_torsion_atom_site_label_3
_geom_torsion_atom_site_label_4
_geom_torsion
O1 C1 C2 C3 -56.3(4)
O1 C1 C2 C10 175.0(3)
C1 C2 C3 O2 -152.6(3)
C10 C2 C3 O2 -25.1(5)
C1 C2 C3 C4 34.6(4)
C10 C2 C3 C4 162.1(3)
O2 C3 C4 C9 -179.9(3)
C2 C3 C4 C9 -7.0(4)
O2 C3 C4 C5 -2.5(5)
C2 C3 C4 C5 170.3(3)
C9 C4 C5 C6 1.1(4)
C3 C4 C5 C6 -176.3(3)
C4 C5 C6 C7 -0.3(5)
C5 C6 C7 O3 -178.1(3)
C5 C6 C7 C8 -0.2(5)
O3 C7 C8 C9 177.7(3)
C6 C7 C8 C9 0.0(5)
C7 C8 C9 O1 -179.9(3)
C7 C8 C9 C4 0.8(5)
C5 C4 C9 O1 179.5(3)
C3 C4 C9 O1 -3.1(5)
C5 C4 C9 C8 -1.3(4)
C3 C4 C9 C8 176.1(3)
C1 C2 C10 C11 68.4(4)
C3 C2 C10 C11 -57.7(4)
C1 C2 C10 C15 -107.5(4)
C3 C2 C10 C15 126.4(3)
C15 C10 C11 C12 -0.7(4)
C2 C10 C11 C12 -176.6(3)
C10 C11 C12 C13 -0.9(4)
C11 C12 C13 O4 -178.1(3)
C11 C12 C13 C14 1.8(4)
O4 C13 C14 C15 178.9(3)
C12 C13 C14 C15 -1.0(5)
C13 C14 C15 C10 -0.7(5)
C11 C10 C15 C14 1.6(5)
C2 C10 C15 C14 177.7(3)
O5 C18 C19 C20 54.4(5)
O5 C18 C19 C27 -174.6(3)
C18 C19 C20 O6 158.8(4)
C27 C19 C20 O6 28.7(5)
C18 C19 C20 C21 -33.6(4)
C27 C19 C20 C21 -163.7(3)
O6 C20 C21 C22 -0.7(5)
C19 C20 C21 C22 -168.2(3)
O6 C20 C21 C26 172.5(3)
C19 C20 C21 C26 5.0(5)
C26 C21 C22 C23 -1.8(5)
C20 C21 C22 C23 171.6(3)
C21 C22 C23 C24 0.6(5)
C22 C23 C24 O7 -179.4(3)
C22 C23 C24 C25 1.2(5)
O7 C24 C25 C26 179.1(3)
C23 C24 C25 C26 -1.6(5)
C24 C25 C26 O5 -178.9(3)
C24 C25 C26 C21 0.3(5)
C22 C21 C26 O5 -179.4(3)
C20 C21 C26 O5 7.1(5)
C22 C21 C26 C25 1.4(4)
C20 C21 C26 C25 -172.1(3)
C18 C19 C27 C28 119.8(4)
C20 C19 C27 C28 -112.0(4)
C18 C19 C27 C32 -61.1(5)
C20 C19 C27 C32 67.1(5)
C32 C27 C28 C29 1.8(5)
C19 C27 C28 C29 -179.1(3)
C27 C28 C29 C30 0.3(5)
C28 C29 C30 O8 178.3(3)
C28 C29 C30 C31 -1.7(4)
O8 C30 C31 C32 -179.0(3)
C29 C30 C31 C32 1.0(4)
C28 C27 C32 C31 -2.5(5)
C19 C27 C32 C31 178.4(3)
C30 C31 C32 C27 1.1(5)
C8 C9 O1 C1 163.5(3)
C4 C9 O1 C1 -17.2(4)
C2 C1 O1 C9 48.1(4)
C8 C7 O3 C16 2.3(4)
C6 C7 O3 C16 -179.9(3)
C14 C13 O4 C17 7.3(5)
C12 C13 O4 C17 -172.8(3)
C25 C26 O5 C18 -168.2(3)
C21 C26 O5 C18 12.5(4)
C19 C18 O5 C26 -44.7(5)
C25 C24 O7 C33 5.1(5)
C23 C24 O7 C33 -174.3(3)
C29 C30 O8 C34 170.1(3)
C31 C30 O8 C34 -9.9(4)

loop_
_cod_related_entry_id
_cod_related_entry_database
_cod_related_entry_code
1 ChemSpider 508031
